data_4331778
loop_
_publ_author_name
'Fu-Te Tsai'
'Yu-Ching Lee'
'Ming-Hsi Chiang'
'Wen-Feng Liaw'

_publ_section_title
;
 Nitrate-to-Nitrite-to-Nitric Oxide Conversion Modulated by
 Nitrate-Containing {Fe(NO)2}9 Dinitrosyl Iron Complex (DNIC)
;
_journal_name_full 'Inorganic Chemistry'
_journal_page_first 464
_journal_page_last 473
_journal_paper_doi 10.1021/ic3023437
_journal_volume 52
_journal_year 2013
_chemical_formula_sum 'C36 H30 Fe N5 O8 P2'
_chemical_formula_weight 778.44
_chemical_name_systematic
; 
 ? 
;
_space_group_IT_number 2
_symmetry_cell_setting triclinic
_symmetry_space_group_name_Hall '-P 1'
_symmetry_space_group_name_H-M 'P -1'
_atom_sites_solution_hydrogens geom
_atom_sites_solution_primary direct
_atom_sites_solution_secondary difmap
_audit_creation_method SHELXL-97
_cell_angle_alpha 70.701(3)
_cell_angle_beta 79.615(3)
_cell_angle_gamma 83.697(3)
_cell_formula_units_Z 2
_cell_length_a 9.8407(7)
_cell_length_b 11.8917(8)
_cell_length_c 16.5043(12)
_cell_measurement_reflns_used 6098
_cell_measurement_temperature 100(2)
_cell_measurement_theta_max 26.0612
_cell_measurement_theta_min 2.6465
_cell_volume 1790.4(2)
_computing_cell_refinement 'SAINT V7.68A (Bruker AXS, 2009)'
_computing_data_collection 'APEX2 (Bruker AXS, 2010)'
_computing_data_reduction 'SAINT V7.68A (Bruker AXS, 2009)'
_computing_molecular_graphics 'SHELXTL (Sheldrick, 2008)'
_computing_publication_material SHELXTL
_computing_structure_refinement 'SHELXL-97 (Sheldrick, 2008)'
_computing_structure_solution 'SHELXS-97 (Sheldrick, 2008)'
_diffrn_ambient_temperature 100(2)
_diffrn_detector_area_resol_mean 8.3333
_diffrn_measured_fraction_theta_full 0.973
_diffrn_measured_fraction_theta_max 0.966
_diffrn_measurement_device_type 'Bruker APEX-II CCD'
_diffrn_measurement_method '\f and \w scans'
_diffrn_radiation_monochromator graphite
_diffrn_radiation_source 'fine-focus sealed tube'
_diffrn_radiation_type MoK\a
_diffrn_radiation_wavelength 0.71073
_diffrn_reflns_av_R_equivalents 0.0489
_diffrn_reflns_av_sigmaI/netI 0.0526
_diffrn_reflns_limit_h_max 11
_diffrn_reflns_limit_h_min -11
_diffrn_reflns_limit_k_max 14
_diffrn_reflns_limit_k_min -9
_diffrn_reflns_limit_l_max 19
_diffrn_reflns_limit_l_min -19
_diffrn_reflns_number 22487
_diffrn_reflns_theta_full 25.00
_diffrn_reflns_theta_max 25.09
_diffrn_reflns_theta_min 2.11
_exptl_absorpt_coefficient_mu 0.570
_exptl_absorpt_correction_T_max 0.9486
_exptl_absorpt_correction_T_min 0.7774
_exptl_absorpt_correction_type multi-scan
_exptl_absorpt_process_details 'SADABS V2008/1 (Bruker AXS)'
_exptl_crystal_colour Black
_exptl_crystal_density_diffrn 1.444
_exptl_crystal_description Lump
_exptl_crystal_F_000 802
_exptl_crystal_size_max 0.15
_exptl_crystal_size_mid 0.15
_exptl_crystal_size_min 0.12
_refine_diff_density_max 0.784
_refine_diff_density_min -0.725
_refine_diff_density_rms 0.210
_refine_ls_extinction_coef 0.036(3)
_refine_ls_extinction_expression Fc^*^=kFc[1+0.001xFc^2^\l^3^/sin(2\q)]^-1/4^
_refine_ls_extinction_method SHELXL
_refine_ls_goodness_of_fit_ref 1.042
_refine_ls_hydrogen_treatment constr
_refine_ls_matrix_type full
_refine_ls_number_parameters 470
_refine_ls_number_reflns 6166
_refine_ls_number_restraints 0
_refine_ls_restrained_S_all 1.042
_refine_ls_R_factor_all 0.0718
_refine_ls_R_factor_gt 0.0506
_refine_ls_shift/su_max 0.001
_refine_ls_shift/su_mean 0.000
_refine_ls_structure_factor_coef Fsqd
_refine_ls_weighting_details 'calc w=1/[\s^2^(Fo^2^)+(0.1103P)^2^+0.0000P] where P=(Fo^2^+2Fc^2^)/3'
_refine_ls_weighting_scheme calc
_refine_ls_wR_factor_gt 0.1350
_refine_ls_wR_factor_ref 0.1654
_reflns_number_gt 4685
_reflns_number_total 6166
_reflns_threshold_expression >2sigma(I)
_cod_data_source_file ic3023437_si_003_3.cif
_cod_data_source_block 111221ltb_0m
_cod_database_code 4331778

loop_
_symmetry_equiv_pos_as_xyz
'x, y, z'
'-x, -y, -z'

loop_
_atom_site_label
_atom_site_type_symbol
_atom_site_fract_x
_atom_site_fract_y
_atom_site_fract_z
_atom_site_U_iso_or_equiv
_atom_site_adp_type
_atom_site_occupancy
_atom_site_symmetry_multiplicity
_atom_site_calc_flag
_atom_site_refinement_flags
Fe1 Fe 0.19432(5) 0.14185(4) 0.21000(3) 0.0289(2) Uani 1 1 d .
N1 N 0.3905(3) 0.7420(2) 0.25915(16) 0.0229(6) Uani 1 1 d .
N2 N 0.2564(3) 0.1116(3) 0.1159(2) 0.0361(7) Uani 1 1 d .
N3 N 0.3281(3) 0.1429(3) 0.26244(19) 0.0345(7) Uani 1 1 d .
N4 N 0.0347(3) 0.3346(3) 0.13574(18) 0.0282(7) Uani 1 1 d .
N5 N -0.0032(3) 0.0284(3) 0.34096(18) 0.0285(7) Uani 1 1 d .
O1 O 0.3327(3) 0.0988(3) 0.05584(17) 0.0498(8) Uani 1 1 d .
O2 O 0.4426(3) 0.1422(3) 0.27461(18) 0.0471(7) Uani 1 1 d .
O3 O 0.1473(2) 0.3202(2) 0.16999(15) 0.0306(6) Uani 1 1 d .
O4 O -0.0070(3) 0.4355(2) 0.09829(17) 0.0415(7) Uani 1 1 d .
O5 O -0.0221(3) 0.2435(2) 0.14176(16) 0.0353(6) Uani 1 1 d .
O6 O 0.0798(2) -0.0023(2) 0.28056(15) 0.0317(6) Uani 1 1 d .
O7 O 0.0011(3) 0.1326(2) 0.34035(17) 0.0391(6) Uani 1 1 d .
O8 O -0.0811(3) -0.0437(2) 0.39355(16) 0.0405(7) Uani 1 1 d .
P1 P 0.33770(8) 0.64192(7) 0.23042(5) 0.0213(2) Uani 1 1 d .
P2 P 0.51853(8) 0.76296(7) 0.29752(5) 0.0201(2) Uani 1 1 d .
C1 C 0.2613(3) 0.5233(3) 0.3221(2) 0.0222(7) Uani 1 1 d .
C2 C 0.2314(3) 0.4166(3) 0.3126(2) 0.0262(8) Uani 1 1 d .
H2 H 0.2554 0.4043 0.2577 0.031 Uiso 1 1 calc R
C3 C 0.1669(4) 0.3284(3) 0.3830(2) 0.0291(8) Uani 1 1 d .
H3 H 0.1464 0.2562 0.3761 0.035 Uiso 1 1 calc R
C4 C 0.1326(3) 0.3456(3) 0.4629(2) 0.0284(8) Uani 1 1 d .
H4 H 0.0888 0.2850 0.5110 0.034 Uiso 1 1 calc R
C5 C 0.1616(3) 0.4509(3) 0.4736(2) 0.0277(8) Uani 1 1 d .
H5 H 0.1380 0.4622 0.5289 0.033 Uiso 1 1 calc R
C6 C 0.2251(3) 0.5395(3) 0.4035(2) 0.0248(7) Uani 1 1 d .
H6 H 0.2442 0.6118 0.4109 0.030 Uiso 1 1 calc R
C7 C 0.2047(3) 0.7130(3) 0.16516(19) 0.0218(7) Uani 1 1 d .
C8 C 0.1487(3) 0.6517(3) 0.1205(2) 0.0254(7) Uani 1 1 d .
H8 H 0.1829 0.5732 0.1223 0.030 Uiso 1 1 calc R
C9 C 0.0426(3) 0.7073(3) 0.0734(2) 0.0282(8) Uani 1 1 d .
H9 H 0.0046 0.6667 0.0426 0.034 Uiso 1 1 calc R
C10 C -0.0081(4) 0.8213(3) 0.0712(2) 0.0292(8) Uani 1 1 d .
H10 H -0.0807 0.8584 0.0389 0.035 Uiso 1 1 calc R
C11 C 0.0458(4) 0.8814(3) 0.1156(2) 0.0311(8) Uani 1 1 d .
H11 H 0.0103 0.9596 0.1140 0.037 Uiso 1 1 calc R
C12 C 0.1523(3) 0.8272(3) 0.1628(2) 0.0275(8) Uani 1 1 d .
H12 H 0.1894 0.8684 0.1936 0.033 Uiso 1 1 calc R
C13 C 0.4578(3) 0.7989(3) 0.39640(19) 0.0208(7) Uani 1 1 d .
C14 C 0.3232(3) 0.8489(3) 0.4086(2) 0.0246(7) Uani 1 1 d .
H14 H 0.2625 0.8562 0.3683 0.029 Uiso 1 1 calc R
C15 C 0.2788(4) 0.8880(3) 0.4803(2) 0.0302(8) Uani 1 1 d .
H15 H 0.1872 0.9210 0.4895 0.036 Uiso 1 1 calc R
C16 C 0.3687(4) 0.8786(3) 0.5384(2) 0.0326(9) Uani 1 1 d .
H16 H 0.3384 0.9062 0.5869 0.039 Uiso 1 1 calc R
C17 C 0.5021(4) 0.8296(3) 0.5265(2) 0.0310(8) Uani 1 1 d .
H17 H 0.5628 0.8237 0.5666 0.037 Uiso 1 1 calc R
C18 C 0.5474(4) 0.7887(3) 0.4556(2) 0.0266(8) Uani 1 1 d .
H18 H 0.6385 0.7542 0.4475 0.032 Uiso 1 1 calc R
C19 C 0.6072(3) 0.8911(3) 0.2243(2) 0.0224(7) Uani 1 1 d .
C20 C 0.6942(4) 0.9503(3) 0.2542(2) 0.0303(8) Uani 1 1 d .
H20 H 0.7110 0.9194 0.3127 0.036 Uiso 1 1 calc R
C21 C 0.7550(4) 1.0529(3) 0.1992(2) 0.0332(8) Uani 1 1 d .
H21 H 0.8126 1.0928 0.2200 0.040 Uiso 1 1 calc R
C22 C 0.7321(4) 1.0976(3) 0.1139(2) 0.0326(8) Uani 1 1 d .
H22 H 0.7732 1.1688 0.0762 0.039 Uiso 1 1 calc R
C23 C 0.6497(4) 1.0389(3) 0.0836(2) 0.0380(9) Uani 1 1 d .
H23 H 0.6365 1.0687 0.0244 0.046 Uiso 1 1 calc R
C24 C 0.5856(4) 0.9366(3) 0.1385(2) 0.0318(8) Uani 1 1 d .
H24 H 0.5271 0.8979 0.1172 0.038 Uiso 1 1 calc R
C25 C 0.6410(3) 0.6375(3) 0.32063(19) 0.0216(7) Uani 1 1 d .
C26 C 0.7695(3) 0.6369(3) 0.2678(2) 0.0287(8) Uani 1 1 d .
H26 H 0.7990 0.7077 0.2232 0.034 Uiso 1 1 calc R
C27 C 0.8539(4) 0.5324(3) 0.2809(2) 0.0335(8) Uani 1 1 d .
H27 H 0.9409 0.5320 0.2449 0.040 Uiso 1 1 calc R
C28 C 0.8113(3) 0.4285(3) 0.3463(2) 0.0275(8) Uani 1 1 d .
H28 H 0.8679 0.3569 0.3543 0.033 Uiso 1 1 calc R
C29 C 0.6857(3) 0.4303(3) 0.3998(2) 0.0266(8) Uani 1 1 d .
H29 H 0.6579 0.3602 0.4458 0.032 Uiso 1 1 calc R
C30 C 0.6005(3) 0.5334(3) 0.38678(19) 0.0220(7) Uani 1 1 d .
H30 H 0.5138 0.5331 0.4231 0.026 Uiso 1 1 calc R
C31 C 0.4667(3) 0.5754(3) 0.1657(2) 0.0248(7) Uani 1 1 d .
C32 C 0.5013(4) 0.6380(3) 0.0768(2) 0.0315(8) Uani 1 1 d .
H32 H 0.4516 0.7105 0.0511 0.038 Uiso 1 1 calc R
C33 C 0.6087(4) 0.5931(4) 0.0265(2) 0.0389(9) Uani 1 1 d .
H33 H 0.6317 0.6346 -0.0337 0.047 Uiso 1 1 calc R
C34 C 0.6817(4) 0.4886(4) 0.0643(2) 0.0389(9) Uani 1 1 d .
H34 H 0.7557 0.4590 0.0300 0.047 Uiso 1 1 calc R
C35 C 0.6485(4) 0.4265(4) 0.1515(2) 0.0371(9) Uani 1 1 d .
H35 H 0.6992 0.3544 0.1767 0.044 Uiso 1 1 calc R
C36 C 0.5414(4) 0.4690(3) 0.2024(2) 0.0301(8) Uani 1 1 d .
H36 H 0.5185 0.4258 0.2624 0.036 Uiso 1 1 calc R

loop_
_atom_site_aniso_label
_atom_site_aniso_U_11
_atom_site_aniso_U_22
_atom_site_aniso_U_33
_atom_site_aniso_U_23
_atom_site_aniso_U_13
_atom_site_aniso_U_12
Fe1 0.0339(3) 0.0212(3) 0.0323(3) -0.0107(2) -0.0039(2) 0.0001(2)
N1 0.0241(15) 0.0169(15) 0.0293(14) -0.0105(12) -0.0039(11) 0.0017(11)
N2 0.0446(19) 0.0259(18) 0.0374(17) -0.0119(14) -0.0016(15) -0.0013(14)
N3 0.0381(19) 0.0251(18) 0.0404(17) -0.0116(14) -0.0071(14) 0.0039(14)
N4 0.0290(16) 0.0234(17) 0.0305(15) -0.0066(13) -0.0039(13) -0.0011(13)
N5 0.0334(17) 0.0220(16) 0.0307(15) -0.0106(13) -0.0037(13) 0.0019(13)
O1 0.0614(19) 0.0433(18) 0.0414(16) -0.0188(13) 0.0086(14) 0.0009(14)
O2 0.0367(17) 0.0503(19) 0.0580(18) -0.0211(14) -0.0141(14) 0.0058(13)
O3 0.0335(14) 0.0254(14) 0.0363(13) -0.0128(11) -0.0100(11) 0.0019(11)
O4 0.0438(16) 0.0240(15) 0.0520(16) -0.0049(12) -0.0120(13) 0.0028(12)
O5 0.0385(15) 0.0229(14) 0.0446(15) -0.0075(11) -0.0058(12) -0.0129(11)
O6 0.0354(14) 0.0276(14) 0.0335(13) -0.0158(11) 0.0008(11) 0.0015(11)
O7 0.0433(16) 0.0240(15) 0.0519(16) -0.0187(12) 0.0013(12) -0.0026(12)
O8 0.0442(16) 0.0332(16) 0.0373(14) -0.0055(12) 0.0057(12) -0.0122(13)
P1 0.0235(5) 0.0153(5) 0.0249(4) -0.0073(3) -0.0028(3) 0.0011(3)
P2 0.0232(5) 0.0135(4) 0.0219(4) -0.0043(3) -0.0013(3) -0.0007(3)
C1 0.0215(17) 0.0188(17) 0.0258(16) -0.0061(13) -0.0067(13) 0.0029(13)
C2 0.0312(19) 0.0201(18) 0.0272(17) -0.0065(14) -0.0074(14) -0.0001(14)
C3 0.034(2) 0.0144(18) 0.0375(19) -0.0050(15) -0.0094(16) -0.0007(15)
C4 0.0281(19) 0.0200(19) 0.0317(18) -0.0012(14) -0.0052(15) -0.0004(14)
C5 0.0286(19) 0.0263(19) 0.0267(17) -0.0068(14) -0.0030(14) -0.0023(15)
C6 0.0235(17) 0.0199(18) 0.0293(17) -0.0057(14) -0.0042(14) -0.0006(14)
C7 0.0210(17) 0.0202(18) 0.0216(16) -0.0059(13) 0.0014(13) -0.0010(13)
C8 0.0280(18) 0.0192(18) 0.0264(17) -0.0051(14) -0.0010(14) -0.0023(14)
C9 0.0310(19) 0.027(2) 0.0231(17) -0.0015(14) -0.0049(14) -0.0058(15)
C10 0.0271(18) 0.028(2) 0.0243(17) 0.0010(15) -0.0037(14) 0.0014(15)
C11 0.032(2) 0.0232(19) 0.0315(18) -0.0043(15) 0.0006(15) 0.0027(15)
C12 0.0300(19) 0.0218(19) 0.0302(18) -0.0104(15) -0.0024(14) 0.0036(15)
C13 0.0278(17) 0.0090(16) 0.0229(16) -0.0021(12) -0.0014(13) -0.0024(13)
C14 0.0296(18) 0.0129(17) 0.0260(17) -0.0027(13) 0.0000(14) 0.0026(14)
C15 0.037(2) 0.0188(19) 0.0298(18) -0.0074(14) 0.0049(15) 0.0026(15)
C16 0.049(2) 0.022(2) 0.0284(18) -0.0128(15) 0.0010(16) -0.0024(17)
C17 0.041(2) 0.0250(19) 0.0293(18) -0.0099(15) -0.0053(15) -0.0085(16)
C18 0.0295(18) 0.0192(18) 0.0286(17) -0.0055(14) -0.0014(14) -0.0032(14)
C19 0.0238(17) 0.0147(17) 0.0270(17) -0.0065(13) -0.0015(13) 0.0025(13)
C20 0.033(2) 0.0234(19) 0.0310(19) -0.0031(15) -0.0051(15) -0.0031(15)
C21 0.030(2) 0.023(2) 0.042(2) -0.0051(16) -0.0015(16) -0.0048(15)
C22 0.0309(19) 0.0197(19) 0.038(2) -0.0034(15) 0.0068(16) -0.0024(15)
C23 0.055(3) 0.026(2) 0.0247(18) 0.0012(15) -0.0026(17) -0.0035(18)
C24 0.042(2) 0.025(2) 0.0274(18) -0.0054(15) -0.0050(15) -0.0067(16)
C25 0.0233(17) 0.0167(17) 0.0238(16) -0.0068(13) -0.0025(13) 0.0021(13)
C26 0.0299(19) 0.0193(18) 0.0311(18) -0.0030(14) 0.0012(15) -0.0021(15)
C27 0.0293(19) 0.028(2) 0.0356(19) -0.0070(16) 0.0069(15) 0.0012(15)
C28 0.0286(19) 0.0202(18) 0.0343(18) -0.0107(15) -0.0059(15) 0.0045(14)
C29 0.034(2) 0.0165(18) 0.0254(17) -0.0017(14) -0.0037(14) -0.0038(15)
C30 0.0243(17) 0.0174(17) 0.0225(16) -0.0056(13) -0.0010(13) -0.0009(13)
C31 0.0235(17) 0.0214(18) 0.0337(18) -0.0144(15) -0.0052(14) 0.0007(14)
C32 0.033(2) 0.027(2) 0.0321(19) -0.0100(15) 0.0004(15) -0.0021(16)
C33 0.036(2) 0.042(2) 0.039(2) -0.0194(18) 0.0097(17) -0.0046(18)
C34 0.0254(19) 0.051(3) 0.050(2) -0.033(2) -0.0013(17) 0.0040(18)
C35 0.034(2) 0.039(2) 0.047(2) -0.0259(19) -0.0137(17) 0.0146(17)
C36 0.034(2) 0.028(2) 0.0323(19) -0.0167(16) -0.0074(15) 0.0053(16)

loop_
_atom_type_symbol
_atom_type_description
_atom_type_scat_dispersion_real
_atom_type_scat_dispersion_imag
_atom_type_scat_source
C C 0.0033 0.0016 'International Tables Vol C Tables 4.2.6.8 and 6.1.1.4'
H H 0.0000 0.0000 'International Tables Vol C Tables 4.2.6.8 and 6.1.1.4'
N N 0.0061 0.0033 'International Tables Vol C Tables 4.2.6.8 and 6.1.1.4'
O O 0.0106 0.0060 'International Tables Vol C Tables 4.2.6.8 and 6.1.1.4'
P P 0.1023 0.0942 'International Tables Vol C Tables 4.2.6.8 and 6.1.1.4'
Fe Fe 0.3463 0.8444 'International Tables Vol C Tables 4.2.6.8 and 6.1.1.4'

loop_
_geom_angle_atom_site_label_1
_geom_angle_atom_site_label_2
_geom_angle_atom_site_label_3
_geom_angle
N2 Fe1 N3 109.71(15)
N2 Fe1 O3 103.60(12)
N3 Fe1 O3 97.87(12)
N2 Fe1 O6 102.71(12)
N3 Fe1 O6 108.91(12)
O3 Fe1 O6 132.94(10)
P1 N1 P2 138.66(18)
O1 N2 Fe1 161.3(3)
O2 N3 Fe1 159.4(3)
O4 N4 O5 123.8(3)
O4 N4 O3 118.7(3)
O5 N4 O3 117.4(3)
O8 N5 O7 124.0(3)
O8 N5 O6 119.6(3)
O7 N5 O6 116.4(3)
N4 O3 Fe1 106.03(18)
N5 O6 Fe1 106.77(19)
N1 P1 C31 115.03(15)
N1 P1 C7 106.51(15)
C31 P1 C7 107.23(15)
N1 P1 C1 112.17(14)
C31 P1 C1 107.85(15)
C7 P1 C1 107.71(14)
N1 P2 C25 114.06(15)
N1 P2 C19 110.37(14)
C25 P2 C19 108.78(15)
N1 P2 C13 109.53(14)
C25 P2 C13 108.34(14)
C19 P2 C13 105.38(14)
C2 C1 C6 118.8(3)
C2 C1 P1 121.1(2)
C6 C1 P1 120.0(2)
C3 C2 C1 120.4(3)
C3 C2 H2 119.8
C1 C2 H2 119.8
C4 C3 C2 120.0(3)
C4 C3 H3 120.0
C2 C3 H3 120.0
C3 C4 C5 120.5(3)
C3 C4 H4 119.8
C5 C4 H4 119.8
C6 C5 C4 119.8(3)
C6 C5 H5 120.1
C4 C5 H5 120.1
C5 C6 C1 120.5(3)
C5 C6 H6 119.7
C1 C6 H6 119.7
C12 C7 C8 119.7(3)
C12 C7 P1 119.6(2)
C8 C7 P1 120.6(3)
C9 C8 C7 119.2(3)
C9 C8 H8 120.4
C7 C8 H8 120.4
C10 C9 C8 120.5(3)
C10 C9 H9 119.8
C8 C9 H9 119.8
C11 C10 C9 120.5(3)
C11 C10 H10 119.7
C9 C10 H10 119.7
C10 C11 C12 119.7(3)
C10 C11 H11 120.1
C12 C11 H11 120.1
C7 C12 C11 120.3(3)
C7 C12 H12 119.9
C11 C12 H12 119.9
C18 C13 C14 120.2(3)
C18 C13 P2 120.8(2)
C14 C13 P2 118.7(2)
C15 C14 C13 119.6(3)
C15 C14 H14 120.2
C13 C14 H14 120.2
C16 C15 C14 119.9(3)
C16 C15 H15 120.1
C14 C15 H15 120.1
C17 C16 C15 120.7(3)
C17 C16 H16 119.6
C15 C16 H16 119.6
C16 C17 C18 120.0(3)
C16 C17 H17 120.0
C18 C17 H17 120.0
C17 C18 C13 119.6(3)
C17 C18 H18 120.2
C13 C18 H18 120.2
C24 C19 C20 118.9(3)
C24 C19 P2 120.4(3)
C20 C19 P2 120.6(2)
C21 C20 C19 120.4(3)
C21 C20 H20 119.8
C19 C20 H20 119.8
C20 C21 C22 120.1(3)
C20 C21 H21 119.9
C22 C21 H21 119.9
C23 C22 C21 119.9(3)
C23 C22 H22 120.1
C21 C22 H22 120.1
C22 C23 C24 120.8(3)
C22 C23 H23 119.6
C24 C23 H23 119.6
C19 C24 C23 119.8(3)
C19 C24 H24 120.1
C23 C24 H24 120.1
C30 C25 C26 119.2(3)
C30 C25 P2 118.7(2)
C26 C25 P2 121.7(2)
C27 C26 C25 119.9(3)
C27 C26 H26 120.0
C25 C26 H26 120.0
C28 C27 C26 120.3(3)
C28 C27 H27 119.9
C26 C27 H27 119.9
C29 C28 C27 119.6(3)
C29 C28 H28 120.2
C27 C28 H28 120.2
C30 C29 C28 120.5(3)
C30 C29 H29 119.7
C28 C29 H29 119.7
C29 C30 C25 120.4(3)
C29 C30 H30 119.8
C25 C30 H30 119.8
C36 C31 C32 119.3(3)
C36 C31 P1 122.0(3)
C32 C31 P1 118.5(3)
C33 C32 C31 119.6(3)
C33 C32 H32 120.2
C31 C32 H32 120.2
C34 C33 C32 120.0(4)
C34 C33 H33 120.0
C32 C33 H33 120.0
C35 C34 C33 120.7(3)
C35 C34 H34 119.6
C33 C34 H34 119.6
C34 C35 C36 120.2(3)
C34 C35 H35 119.9
C36 C35 H35 119.9
C35 C36 C31 120.1(3)
C35 C36 H36 120.0
C31 C36 H36 120.0

loop_
_geom_bond_atom_site_label_1
_geom_bond_atom_site_label_2
_geom_bond_distance
Fe1 N2 1.701(3)
Fe1 N3 1.704(3)
Fe1 O3 2.029(2)
Fe1 O6 2.049(2)
N1 P1 1.584(3)
N1 P2 1.585(3)
N2 O1 1.172(4)
N3 O2 1.178(4)
N4 O4 1.218(4)
N4 O5 1.240(4)
N4 O3 1.302(4)
N5 O8 1.220(4)
N5 O7 1.241(4)
N5 O6 1.295(3)
P1 C31 1.797(3)
P1 C7 1.803(3)
P1 C1 1.804(3)
P2 C25 1.794(3)
P2 C19 1.799(3)
P2 C13 1.805(3)
C1 C2 1.397(5)
C1 C6 1.398(4)
C2 C3 1.389(5)
C2 H2 0.9500
C3 C4 1.376(5)
C3 H3 0.9500
C4 C5 1.387(5)
C4 H4 0.9500
C5 C6 1.384(4)
C5 H5 0.9500
C6 H6 0.9500
C7 C12 1.389(5)
C7 C8 1.403(4)
C8 C9 1.389(5)
C8 H8 0.9500
C9 C10 1.383(5)
C9 H9 0.9500
C10 C11 1.378(5)
C10 H10 0.9500
C11 C12 1.391(5)
C11 H11 0.9500
C12 H12 0.9500
C13 C18 1.398(4)
C13 C14 1.399(4)
C14 C15 1.392(5)
C14 H14 0.9500
C15 C16 1.389(5)
C15 H15 0.9500
C16 C17 1.385(5)
C16 H16 0.9500
C17 C18 1.394(5)
C17 H17 0.9500
C18 H18 0.9500
C19 C24 1.386(4)
C19 C20 1.410(5)
C20 C21 1.379(5)
C20 H20 0.9500
C21 C22 1.382(5)
C21 H21 0.9500
C22 C23 1.378(5)
C22 H22 0.9500
C23 C24 1.391(5)
C23 H23 0.9500
C24 H24 0.9500
C25 C30 1.394(4)
C25 C26 1.401(5)
C26 C27 1.394(5)
C26 H26 0.9500
C27 C28 1.391(5)
C27 H27 0.9500
C28 C29 1.386(5)
C28 H28 0.9500
C29 C30 1.385(5)
C29 H29 0.9500
C30 H30 0.9500
C31 C36 1.399(5)
C31 C32 1.406(5)
C32 C33 1.394(5)
C32 H32 0.9500
C33 C34 1.380(5)
C33 H33 0.9500
C34 C35 1.379(5)
C34 H34 0.9500
C35 C36 1.384(5)
C35 H35 0.9500
C36 H36 0.9500
